data_7155782
loop_
_publ_author_name
'Saunthwal, Rakesh K.'
'Danodia, abhinandan K.'
'Saini, Kapil Mohan'
'Verma, Akhilesh K.'

_publ_section_title
;
 Ag(I)-Catalyzed Cycloisomerization Reactions: Synthesis of Substituted
 Phenanthrenes and Naphthothiophenes
;
_journal_name_full 'Org. Biomol. Chem.'
_journal_paper_doi 10.1039/C7OB01646H
_journal_year 2017
_chemical_formula_moiety 'C25 H24 O'
_chemical_formula_sum 'C25 H24 O'
_chemical_formula_weight 340.44
_chemical_name_systematic
;
?
;
_space_group_IT_number 61
_symmetry_cell_setting orthorhombic
_symmetry_space_group_name_Hall '-P 2ac 2ab'
_symmetry_space_group_name_H-M 'P b c a'
_atom_sites_solution_hydrogens geom
_atom_sites_solution_primary direct
_atom_sites_solution_secondary difmap
_audit_creation_method SHELXL-97
_audit_update_record
;
2012-05-28 deposited with the CCDC.
2017-07-24 downloaded from the CCDC.
;
_cell_angle_alpha 90.00
_cell_angle_beta 90.00
_cell_angle_gamma 90.00
_cell_formula_units_Z 8
_cell_length_a 19.703(2)
_cell_length_b 8.2643(5)
_cell_length_c 23.1696(19)
_cell_measurement_temperature 150(2)
_cell_measurement_theta_max 25.00
_cell_measurement_theta_min 3.30
_cell_volume 3772.7(5)
_computing_structure_refinement 'SHELXL-97 (Sheldrick, 1997)'
_diffrn_ambient_temperature 150(2)
_diffrn_measured_fraction_theta_full 0.998
_diffrn_measured_fraction_theta_max 0.998
_diffrn_measurement_method '\w scans'
_diffrn_radiation_monochromator graphite
_diffrn_radiation_source 'fine-focus sealed tube'
_diffrn_radiation_type MoK\a
_diffrn_radiation_wavelength 0.71073
_diffrn_reflns_av_R_equivalents 0.0469
_diffrn_reflns_av_sigmaI/netI 0.0400
_diffrn_reflns_limit_h_max 22
_diffrn_reflns_limit_h_min -23
_diffrn_reflns_limit_k_max 9
_diffrn_reflns_limit_k_min -9
_diffrn_reflns_limit_l_max 22
_diffrn_reflns_limit_l_min -27
_diffrn_reflns_number 13457
_diffrn_reflns_theta_full 25.00
_diffrn_reflns_theta_max 25.00
_diffrn_reflns_theta_min 3.20
_exptl_absorpt_coefficient_mu 0.071
_exptl_absorpt_correction_T_max 0.9845
_exptl_absorpt_correction_T_min 0.9838
_exptl_absorpt_correction_type multi-scan
_exptl_absorpt_process_details sadabs
_exptl_crystal_density_diffrn 1.199
_exptl_crystal_density_method 'not measured'
_exptl_crystal_F_000 1456
_exptl_crystal_size_max 0.23
_exptl_crystal_size_mid 0.22
_exptl_crystal_size_min 0.22
_refine_diff_density_max 0.230
_refine_diff_density_min -0.210
_refine_diff_density_rms 0.047
_refine_ls_extinction_method none
_refine_ls_goodness_of_fit_ref 1.096
_refine_ls_hydrogen_treatment constr
_refine_ls_matrix_type full
_refine_ls_number_parameters 235
_refine_ls_number_reflns 3315
_refine_ls_number_restraints 0
_refine_ls_restrained_S_all 1.096
_refine_ls_R_factor_all 0.1223
_refine_ls_R_factor_gt 0.0969
_refine_ls_shift/su_max 0.007
_refine_ls_shift/su_mean 0.002
_refine_ls_structure_factor_coef Fsqd
_refine_ls_weighting_details 'calc w=1/[\s^2^(Fo^2^)+(0.0884P)^2^+5.5316P] where P=(Fo^2^+2Fc^2^)/3'
_refine_ls_weighting_scheme calc
_refine_ls_wR_factor_gt 0.2312
_refine_ls_wR_factor_ref 0.2465
_reflns_number_gt 2564
_reflns_number_total 3315
_reflns_threshold_expression >2sigma(I)
_cod_data_source_file c7ob01646h2.cif
_cod_data_source_block shelxl
_cod_original_cell_volume 3772.7(6)
_cod_database_code 7155782

loop_
_symmetry_equiv_pos_as_xyz
'x, y, z'
'-x+1/2, -y, z+1/2'
'x+1/2, -y+1/2, -z'
'-x, y+1/2, -z+1/2'
'-x, -y, -z'
'x-1/2, y, -z-1/2'
'-x-1/2, y-1/2, z'
'x, -y-1/2, z-1/2'

loop_
_atom_site_label
_atom_site_type_symbol
_atom_site_fract_x
_atom_site_fract_y
_atom_site_fract_z
_atom_site_U_iso_or_equiv
_atom_site_adp_type
_atom_site_occupancy
_atom_site_symmetry_multiplicity
_atom_site_calc_flag
_atom_site_refinement_flags
C24 C 0.2575(2) 0.1493(5) 0.3476(2) 0.0700(13) Uani 1 1 d .
H24A H 0.3054 0.1762 0.3416 0.105 Uiso 1 1 calc R
H24B H 0.2496 0.0359 0.3372 0.105 Uiso 1 1 calc R
H24C H 0.2457 0.1659 0.3883 0.105 Uiso 1 1 calc R
O1 O 0.21627(15) 0.2510(4) 0.31246(13) 0.0648(9) Uani 1 1 d .
C1 C 0.1140(3) -0.6936(5) 0.49241(19) 0.0726(15) Uani 1 1 d .
H1A H 0.1218 -0.7121 0.4512 0.109 Uiso 1 1 calc R
H1B H 0.0654 -0.7010 0.5007 0.109 Uiso 1 1 calc R
H1C H 0.1385 -0.7756 0.5148 0.109 Uiso 1 1 calc R
C2 C 0.1260(4) -0.5055(6) 0.5725(2) 0.118(3) Uani 1 1 d .
H2A H 0.1423 -0.3986 0.5844 0.178 Uiso 1 1 calc R
H2B H 0.1499 -0.5893 0.5945 0.178 Uiso 1 1 calc R
H2C H 0.0772 -0.5135 0.5800 0.178 Uiso 1 1 calc R
C3 C 0.2152(3) -0.5267(8) 0.4977(4) 0.140(4) Uani 1 1 d .
H3A H 0.2240 -0.5408 0.4564 0.210 Uiso 1 1 calc R
H3B H 0.2368 -0.6148 0.5193 0.210 Uiso 1 1 calc R
H3C H 0.2340 -0.4228 0.5105 0.210 Uiso 1 1 calc R
C4 C 0.1393(2) -0.5292(4) 0.50851(16) 0.0465(10) Uani 1 1 d .
C5 C 0.10581(19) -0.3954(4) 0.47282(15) 0.0408(9) Uani 1 1 d .
C6 C 0.1005(3) -0.2418(5) 0.4922(2) 0.0797(17) Uani 1 1 d .
H6 H 0.1178 -0.2167 0.5294 0.096 Uiso 1 1 calc R
C7 C 0.0708(3) -0.1196(5) 0.4601(2) 0.0853(19) Uani 1 1 d .
H7 H 0.0694 -0.0133 0.4757 0.102 Uiso 1 1 calc R
C8 C 0.04381(18) -0.1469(4) 0.40726(15) 0.0391(9) Uani 1 1 d .
C9 C 0.0483(3) -0.3016(5) 0.38685(17) 0.0687(14) Uani 1 1 d .
H9 H 0.0302 -0.3261 0.3499 0.082 Uiso 1 1 calc R
C10 C 0.0786(3) -0.4232(5) 0.41849(18) 0.0722(15) Uani 1 1 d .
H10 H 0.0809 -0.5291 0.4026 0.087 Uiso 1 1 calc R
C11 C 0.00694(19) -0.0190(4) 0.37478(14) 0.0386(9) Uani 1 1 d .
C12 C -0.0617(2) -0.0206(5) 0.37338(16) 0.0476(10) Uani 1 1 d .
H12 H -0.0848 -0.1051 0.3931 0.057 Uiso 1 1 calc R
C13 C -0.10110(19) 0.0978(4) 0.34387(15) 0.0415(9) Uani 1 1 d .
C14 C -0.1723(2) 0.0926(5) 0.34474(17) 0.0520(10) Uani 1 1 d .
H14 H -0.1947 0.0091 0.3655 0.062 Uiso 1 1 calc R
C15 C -0.2098(2) 0.2063(5) 0.31608(17) 0.0555(11) Uani 1 1 d .
H15 H -0.2580 0.2019 0.3170 0.067 Uiso 1 1 calc R
C015 C -0.1772(2) 0.3282(5) 0.28563(17) 0.0556(11) Uani 1 1 d .
H015 H -0.2032 0.4074 0.2658 0.067 Uiso 1 1 calc R
C16 C -0.1081(2) 0.3351(5) 0.28399(15) 0.0483(10) Uani 1 1 d .
H16 H -0.0867 0.4195 0.2629 0.058 Uiso 1 1 calc R
C17 C -0.06777(19) 0.2204(4) 0.31271(14) 0.0398(9) Uani 1 1 d .
C18 C 0.00590(19) 0.2237(4) 0.31231(13) 0.0377(9) Uani 1 1 d .
C19 C 0.0431(2) 0.3414(4) 0.28131(14) 0.0445(10) Uani 1 1 d .
H19 H 0.0191 0.4199 0.2593 0.053 Uiso 1 1 calc R
C20 C 0.1115(2) 0.3456(5) 0.28202(17) 0.0510(10) Uani 1 1 d .
H20 H 0.1350 0.4261 0.2606 0.061 Uiso 1 1 calc R
C21 C 0.1477(2) 0.2320(4) 0.31410(16) 0.0451(9) Uani 1 1 d .
C22 C 0.1143(2) 0.1134(4) 0.34366(14) 0.0403(9) Uani 1 1 d .
H22 H 0.1394 0.0342 0.3643 0.048 Uiso 1 1 calc R
C23 C 0.04294(18) 0.1075(4) 0.34372(13) 0.0355(8) Uani 1 1 d .

loop_
_atom_site_aniso_label
_atom_site_aniso_U_11
_atom_site_aniso_U_22
_atom_site_aniso_U_33
_atom_site_aniso_U_23
_atom_site_aniso_U_13
_atom_site_aniso_U_12
C24 0.061(3) 0.061(3) 0.088(3) 0.016(3) 0.007(3) 0.007(2)
O1 0.0560(18) 0.0661(18) 0.072(2) 0.0267(17) 0.0107(16) -0.0008(15)
C1 0.131(5) 0.047(2) 0.040(2) 0.002(2) -0.019(3) 0.003(3)
C2 0.264(9) 0.055(3) 0.036(3) 0.009(2) -0.010(4) 0.034(4)
C3 0.069(4) 0.109(5) 0.242(10) 0.114(6) -0.005(5) 0.005(3)
C4 0.063(3) 0.039(2) 0.037(2) 0.0078(17) -0.0029(18) -0.0026(18)
C5 0.051(2) 0.043(2) 0.0285(18) 0.0043(16) -0.0011(16) -0.0059(17)
C6 0.148(5) 0.042(2) 0.050(3) -0.002(2) -0.056(3) 0.000(3)
C7 0.157(5) 0.034(2) 0.065(3) -0.006(2) -0.063(3) 0.000(3)
C8 0.049(2) 0.0398(19) 0.0283(18) 0.0089(16) 0.0000(16) -0.0080(16)
C9 0.111(4) 0.067(3) 0.028(2) -0.011(2) -0.015(2) 0.036(3)
C10 0.126(4) 0.054(3) 0.036(2) -0.017(2) -0.024(3) 0.035(3)
C11 0.056(2) 0.0377(18) 0.0218(16) -0.0022(15) -0.0003(16) 0.0011(17)
C12 0.063(3) 0.045(2) 0.035(2) 0.0110(18) 0.0043(18) -0.0080(19)
C13 0.053(2) 0.044(2) 0.0273(18) -0.0021(16) 0.0007(17) -0.0005(17)
C14 0.061(3) 0.055(2) 0.040(2) -0.0004(19) 0.004(2) -0.004(2)
C15 0.054(2) 0.066(3) 0.046(2) -0.004(2) -0.006(2) 0.005(2)
C015 0.070(3) 0.056(2) 0.041(2) 0.001(2) -0.013(2) 0.005(2)
C16 0.070(3) 0.047(2) 0.0272(19) 0.0017(17) -0.0084(18) -0.001(2)
C17 0.058(2) 0.042(2) 0.0187(16) -0.0065(15) -0.0026(16) -0.0014(17)
C18 0.060(2) 0.0352(18) 0.0180(16) -0.0032(14) 0.0006(16) -0.0040(16)
C19 0.070(3) 0.0394(19) 0.0243(17) 0.0086(16) -0.0009(18) -0.0006(18)
C20 0.066(3) 0.049(2) 0.038(2) 0.0186(19) 0.0058(19) -0.005(2)
C21 0.061(3) 0.042(2) 0.0323(19) 0.0042(17) 0.0079(18) -0.0033(18)
C22 0.063(2) 0.0362(19) 0.0215(17) 0.0000(15) -0.0011(17) 0.0040(17)
C23 0.053(2) 0.0360(18) 0.0179(15) -0.0027(14) 0.0016(15) -0.0028(16)

loop_
_atom_type_symbol
_atom_type_description
_atom_type_scat_dispersion_real
_atom_type_scat_dispersion_imag
_atom_type_scat_source
C C 0.0033 0.0016 'International Tables Vol C Tables 4.2.6.8 and 6.1.1.4'
H H 0.0000 0.0000 'International Tables Vol C Tables 4.2.6.8 and 6.1.1.4'
O O 0.0106 0.0060 'International Tables Vol C Tables 4.2.6.8 and 6.1.1.4'

loop_
_geom_angle_atom_site_label_1
_geom_angle_atom_site_label_2
_geom_angle_atom_site_label_3
_geom_angle
C21 O1 C24 118.8(3)
C1 C4 C2 107.7(4)
C1 C4 C5 112.3(3)
C2 C4 C5 111.1(4)
C1 C4 C3 107.4(4)
C2 C4 C3 109.2(5)
C5 C4 C3 109.0(3)
C6 C5 C10 115.3(4)
C6 C5 C4 122.2(3)
C10 C5 C4 122.5(3)
C5 C6 C7 122.7(4)
C8 C7 C6 122.0(4)
C7 C8 C9 116.3(4)
C7 C8 C11 122.1(3)
C9 C8 C11 121.5(3)
C8 C9 C10 121.8(4)
C5 C10 C9 121.9(4)
C12 C11 C23 118.9(3)
C12 C11 C8 119.6(3)
C23 C11 C8 121.5(3)
C11 C12 C13 123.3(3)
C17 C13 C14 119.7(3)
C17 C13 C12 119.2(3)
C14 C13 C12 121.1(4)
C15 C14 C13 120.9(4)
C14 C15 C015 119.6(4)
C16 C015 C15 120.5(4)
C015 C16 C17 121.5(4)
C16 C17 C13 117.7(4)
C16 C17 C18 123.3(3)
C13 C17 C18 118.9(3)
C23 C18 C19 117.6(3)
C23 C18 C17 120.1(3)
C19 C18 C17 122.3(3)
C20 C19 C18 122.0(4)
C19 C20 C21 120.0(4)
C22 C21 O1 125.1(4)
C22 C21 C20 120.3(4)
O1 C21 C20 114.6(3)
C21 C22 C23 120.5(3)
C18 C23 C22 119.6(3)
C18 C23 C11 119.5(3)
C22 C23 C11 120.9(3)

loop_
_geom_bond_atom_site_label_1
_geom_bond_atom_site_label_2
_geom_bond_distance
C24 O1 1.424(5)
O1 C21 1.361(5)
C1 C4 1.494(5)
C2 C4 1.518(6)
C3 C4 1.518(7)
C4 C5 1.530(5)
C5 C6 1.350(6)
C5 C10 1.387(5)
C6 C7 1.383(6)
C7 C8 1.355(5)
C8 C9 1.367(5)
C8 C11 1.487(5)
C9 C10 1.379(6)
C11 C12 1.354(5)
C11 C23 1.454(5)
C12 C13 1.423(5)
C13 C17 1.407(5)
C13 C14 1.403(5)
C14 C15 1.368(6)
C15 C015 1.388(6)
C015 C16 1.363(6)
C16 C17 1.405(5)
C17 C18 1.452(5)
C18 C23 1.409(5)
C18 C19 1.414(5)
C19 C20 1.348(6)
C20 C21 1.394(5)
C21 C22 1.365(5)
C22 C23 1.406(5)
